data_4513239
loop_
_publ_author_name
'Geyer, Florian L.'
'Rominger, Frank'
'Vogtland, Maximilian'
'Bunz, Uwe H. F.'

_publ_section_title
;
 Interpenetrated Frameworks with Anisotropic Pore Structures from a
 Tetrahedral Pyridine Ligand
;
_journal_issue 7
_journal_name_full 'Crystal Growth &amp; Design'
_journal_page_first 3539
_journal_paper_doi 10.1021/acs.cgd.5b00719
_journal_volume 15
_journal_year 2015
_chemical_formula_sum 'C32 H20 Si'
_chemical_formula_weight 432.57
_chemical_name_common '4 in manuscript'
_chemical_name_systematic
; 
 ? 
;
_space_group_crystal_system tetragonal
_space_group_IT_number 82
_space_group_name_Hall 'I -4'
_space_group_name_H-M_alt 'I -4'
_symmetry_space_group_name_Hall 'I -4'
_symmetry_space_group_name_H-M 'I -4'
_atom_sites_solution_hydrogens geom
_audit_creation_method SHELXL-2014
_cell_angle_alpha 90
_cell_angle_beta 90
_cell_angle_gamma 90
_cell_formula_units_Z 2
_cell_length_a 13.491(2)
_cell_length_b 13.491(2)
_cell_length_c 6.7026(10)
_cell_measurement_reflns_used 904
_cell_measurement_temperature 200(2)
_cell_measurement_theta_max 25.18
_cell_measurement_theta_min 3.02
_cell_volume 1219.9(3)
_computing_cell_refinement 'Bruker SAINT'
_computing_data_collection 'Bruker APEX2'
_computing_data_reduction 'Bruker SAINT'
_computing_molecular_graphics 'Bruker SHELXTL'
_computing_publication_material 'Bruker SHELXTL'
_computing_structure_refinement 'SHELXL-2014 (Sheldrick, 2014)'
_computing_structure_solution 'SHELXS-97 (Sheldrick 2008)'
_diffrn_ambient_temperature 200(2)
_diffrn_measured_fraction_theta_full 1.000
_diffrn_measured_fraction_theta_max 1.000
_diffrn_measurement_device_type 'Bruker APEX'
_diffrn_measurement_method '\f and \w scans'
_diffrn_radiation_type MoK\a
_diffrn_radiation_wavelength 0.71073
_diffrn_reflns_av_R_equivalents 0.0538
_diffrn_reflns_av_unetI/netI 0.0517
_diffrn_reflns_laue_measured_fraction_full 1.000
_diffrn_reflns_laue_measured_fraction_max 1.000
_diffrn_reflns_limit_h_max 16
_diffrn_reflns_limit_h_min -16
_diffrn_reflns_limit_k_max 16
_diffrn_reflns_limit_k_min -13
_diffrn_reflns_limit_l_max 8
_diffrn_reflns_limit_l_min -5
_diffrn_reflns_number 5487
_diffrn_reflns_point_group_measured_fraction_full 1.000
_diffrn_reflns_point_group_measured_fraction_max 0.999
_diffrn_reflns_theta_full 25.242
_diffrn_reflns_theta_max 25.537
_diffrn_reflns_theta_min 2.135
_diffrn_source 'sealed tube'
_exptl_absorpt_coefficient_mu 0.113
_exptl_absorpt_correction_T_max 0.9580
_exptl_absorpt_correction_T_min 0.8398
_exptl_absorpt_correction_type multi-scan
_exptl_absorpt_process_details
;
Sheldrick, G. M. (2008). <i>SADABS</i>. University of G\"ottingen, Germany.
;
_exptl_crystal_colour colourless
_exptl_crystal_density_diffrn 1.178
_exptl_crystal_description needle
_exptl_crystal_F_000 452
_exptl_crystal_size_max 0.200
_exptl_crystal_size_mid 0.050
_exptl_crystal_size_min 0.040
_refine_diff_density_max 0.129
_refine_diff_density_min -0.151
_refine_diff_density_rms 0.036
_refine_ls_abs_structure_details
; 
 Flack x determined using 389 quotients [(I+)-(I-)]/[(I+)+(I-)] 
 (Parsons, Flack and Wagner, Acta Cryst. B69 (2013) 249-259). 
;
_refine_ls_abs_structure_Flack 0.35(15)
_refine_ls_extinction_method none
_refine_ls_goodness_of_fit_ref 1.084
_refine_ls_hydrogen_treatment constr
_refine_ls_matrix_type full
_refine_ls_number_parameters 75
_refine_ls_number_reflns 1144
_refine_ls_number_restraints 0
_refine_ls_restrained_S_all 1.084
_refine_ls_R_factor_all 0.0588
_refine_ls_R_factor_gt 0.0454
_refine_ls_shift/su_max 0.000
_refine_ls_shift/su_mean 0.000
_refine_ls_structure_factor_coef Fsqd
_refine_ls_weighting_details 'w=1/[\s^2^(Fo^2^)+(0.0224P)^2^+0.7082P] where P=(Fo^2^+2Fc^2^)/3'
_refine_ls_weighting_scheme calc
_refine_ls_wR_factor_gt 0.0836
_refine_ls_wR_factor_ref 0.0911
_reflns_Friedel_coverage 0.825
_reflns_friedel_fraction_full 1.000
_reflns_friedel_fraction_max 0.998
_reflns_number_gt 995
_reflns_number_total 1144
_reflns_threshold_expression 'I > 2\s(I)'
_cod_data_source_file cg5b00719_si_002.cif
_cod_data_source_block fge11
_cod_depositor_comments 'Adding full bibliography for 4513232--4513239.cif.'
_cod_original_cell_volume 1219.9(4)
_cod_database_code 4513239
_shelx_space_group_comment
; 
The symmetry employed for this shelxl refinement is uniquely defined 
by the following loop, which should always be used as a source of 
symmetry information in preference to the above space-group names. 
They are only intended as comments. 
;
_shelx_estimated_absorpt_t_min 0.978
_shelx_estimated_absorpt_t_max 0.995
_shelxl_version_number 2014-3

loop_
_space_group_symop_operation_xyz
'x, y, z'
'-x, -y, z'
'y, -x, -z'
'-y, x, -z'
'x+1/2, y+1/2, z+1/2'
'-x+1/2, -y+1/2, z+1/2'
'y+1/2, -x+1/2, -z+1/2'
'-y+1/2, x+1/2, -z+1/2'

loop_
_atom_site_label
_atom_site_type_symbol
_atom_site_fract_x
_atom_site_fract_y
_atom_site_fract_z
_atom_site_U_iso_or_equiv
_atom_site_adp_type
_atom_site_occupancy
_atom_site_site_symmetry_order
_atom_site_calc_flag
_atom_site_refinement_flags_posn
_atom_site_refinement_flags_adp
_atom_site_refinement_flags_occupancy
Si1 Si 0.0000 0.0000 0.5000 0.0317(5) Uani 1 4 d S T P
C11 C -0.1078(2) -0.0379(2) 0.3405(6) 0.0314(9) Uani 1 1 d . . .
C12 C -0.1594(3) -0.1263(3) 0.3717(6) 0.0365(9) Uani 1 1 d . . .
H12 H -0.1360 -0.1714 0.4698 0.044 Uiso 1 1 calc R U .
C13 C -0.2436(3) -0.1501(3) 0.2638(6) 0.0397(10) Uani 1 1 d . . .
H13 H -0.2765 -0.2112 0.2879 0.048 Uiso 1 1 calc R U .
C14 C -0.2803(3) -0.0852(3) 0.1202(6) 0.0317(9) Uani 1 1 d . . .
C15 C -0.2285(3) 0.0021(3) 0.0820(6) 0.0350(9) Uani 1 1 d . . .
H15 H -0.2511 0.0462 -0.0186 0.042 Uiso 1 1 calc R U .
C16 C -0.1441(3) 0.0246(3) 0.1905(6) 0.0355(9) Uani 1 1 d . . .
H16 H -0.1097 0.0844 0.1623 0.043 Uiso 1 1 calc R U .
C17 C -0.3712(3) -0.1079(3) 0.0160(7) 0.0380(9) Uani 1 1 d . . .
C18 C -0.4465(3) -0.1257(3) -0.0639(6) 0.0505(13) Uani 1 1 d . . .
H18 H -0.5075 -0.1400 -0.1286 0.061 Uiso 1 1 calc R U .

loop_
_atom_site_aniso_label
_atom_site_aniso_U_11
_atom_site_aniso_U_22
_atom_site_aniso_U_33
_atom_site_aniso_U_23
_atom_site_aniso_U_13
_atom_site_aniso_U_12
Si1 0.0258(7) 0.0258(7) 0.0434(13) 0.000 0.000 0.000
C11 0.0279(19) 0.0241(18) 0.042(2) -0.0016(16) 0.0041(17) 0.0015(14)
C12 0.033(2) 0.027(2) 0.049(2) 0.0079(17) -0.0075(19) -0.0029(16)
C13 0.037(2) 0.026(2) 0.056(3) 0.0052(18) -0.009(2) -0.0061(16)
C14 0.0290(19) 0.0299(19) 0.036(2) -0.0015(17) 0.0001(17) 0.0021(15)
C15 0.035(2) 0.033(2) 0.038(2) 0.0044(17) 0.0002(17) -0.0022(16)
C16 0.036(2) 0.0265(19) 0.044(2) 0.0018(18) 0.0068(19) -0.0053(16)
C17 0.039(2) 0.0320(19) 0.042(2) 0.0012(19) -0.002(2) -0.0019(16)
C18 0.045(3) 0.049(3) 0.058(3) 0.005(2) -0.013(2) -0.005(2)

loop_
_atom_type_symbol
_atom_type_description
_atom_type_scat_dispersion_real
_atom_type_scat_dispersion_imag
_atom_type_scat_source
C C 0.0033 0.0016 'International Tables Vol C Tables 4.2.6.8 and 6.1.1.4'
H H 0.0000 0.0000 'International Tables Vol C Tables 4.2.6.8 and 6.1.1.4'
Si Si 0.0817 0.0704 'International Tables Vol C Tables 4.2.6.8 and 6.1.1.4'

loop_
_geom_angle_atom_site_label_1
_geom_angle_atom_site_label_2
_geom_angle_atom_site_label_3
_geom_angle
_geom_angle_site_symmetry_1
_geom_angle_site_symmetry_3
C11 Si1 C11 108.94(11) . 3_556
C11 Si1 C11 110.5(2) . 2
C11 Si1 C11 108.94(11) 3_556 2
C11 Si1 C11 108.94(11) . 4_556
C11 Si1 C11 110.5(2) 3_556 4_556
C11 Si1 C11 108.94(11) 2 4_556
C12 C11 C16 116.6(3) . .
C12 C11 Si1 122.3(3) . .
C16 C11 Si1 121.0(3) . .
C13 C12 C11 121.9(4) . .
C13 C12 H12 119.0 . .
C11 C12 H12 119.0 . .
C12 C13 C14 120.5(4) . .
C12 C13 H13 119.8 . .
C14 C13 H13 119.8 . .
C13 C14 C15 118.7(3) . .
C13 C14 C17 120.2(3) . .
C15 C14 C17 121.1(4) . .
C16 C15 C14 120.1(4) . .
C16 C15 H15 119.9 . .
C14 C15 H15 119.9 . .
C15 C16 C11 122.1(3) . .
C15 C16 H16 118.9 . .
C11 C16 H16 118.9 . .
C18 C17 C14 178.1(5) . .
C17 C18 H18 180.0 . .

loop_
_geom_bond_atom_site_label_1
_geom_bond_atom_site_label_2
_geom_bond_distance
_geom_bond_site_symmetry_2
Si1 C11 1.877(4) .
Si1 C11 1.877(4) 3_556
Si1 C11 1.877(4) 2
Si1 C11 1.877(4) 4_556
C11 C12 1.396(5) .
C11 C16 1.401(5) .
C12 C13 1.384(5) .
C12 H12 0.9500 .
C13 C14 1.393(5) .
C13 H13 0.9500 .
C14 C15 1.393(5) .
C14 C17 1.444(5) .
C15 C16 1.385(5) .
C15 H15 0.9500 .
C16 H16 0.9500 .
C17 C18 1.173(5) .
C18 H18 0.9500 .

loop_
_geom_torsion_atom_site_label_1
_geom_torsion_atom_site_label_2
_geom_torsion_atom_site_label_3
_geom_torsion_atom_site_label_4
_geom_torsion
_geom_torsion_site_symmetry_1
C11 Si1 C11 C12 -109.5(4) 3_556
C11 Si1 C11 C12 130.8(3) 2
C11 Si1 C11 C12 11.1(3) 4_556
C11 Si1 C11 C16 66.7(2) 3_556
C11 Si1 C11 C16 -53.0(3) 2
C11 Si1 C11 C16 -172.6(3) 4_556
C16 C11 C12 C13 -1.6(6) .
Si1 C11 C12 C13 174.8(3) .
C11 C12 C13 C14 -0.6(6) .
C12 C13 C14 C15 2.5(6) .
C12 C13 C14 C17 -176.5(4) .
C13 C14 C15 C16 -2.2(6) .
C17 C14 C15 C16 176.9(4) .
C14 C15 C16 C11 -0.1(6) .
C12 C11 C16 C15 1.9(6) .
Si1 C11 C16 C15 -174.5(3) .
